data_4340594
loop_
_publ_author_name
'Swarnakar, Anindya K.'
'McDonald, Sean M.'
'Deutsch, Kelsey C.'
'Choi, Paul'
'Ferguson, Michael J.'
'McDonald, Robert'
'Rivard, Eric'

_publ_section_title
;
 Application of the Donor-Acceptor Concept to Intercept Low Oxidation
 State Group 14 Element Hydrides using a Wittig Reagent as a Lewis Base.
;
_journal_issue 16
_journal_name_full 'Inorganic chemistry'
_journal_page_first 8662
_journal_page_last 8671
_journal_paper_doi 10.1021/ic501265k
_journal_volume 53
_journal_year 2014
_chemical_formula_moiety 'C26 H23 O5 P Sn W, 0.5(C4 H10 O)'
_chemical_formula_sum 'C28 H28 O5.5 P Sn W'
_chemical_formula_weight 786.01
_chemical_name_common 10
_chemical_name_systematic
; 
 ? 
;
_space_group_crystal_system triclinic
_space_group_IT_number 2
_space_group_name_Hall '-P 1'
_space_group_name_H-M_alt 'P -1'
_symmetry_space_group_name_Hall '-P 1'
_symmetry_space_group_name_H-M 'P -1'
_atom_sites_solution_hydrogens mixed
_audit_creation_method SHELXL-2013
_cell_angle_alpha 79.1297(6)
_cell_angle_beta 89.4825(7)
_cell_angle_gamma 64.8919(6)
_cell_formula_units_Z 2
_cell_length_a 10.7586(6)
_cell_length_b 11.9138(7)
_cell_length_c 12.7748(8)
_cell_measurement_reflns_used 9071
_cell_measurement_temperature 173(2)
_cell_measurement_theta_max 28.53
_cell_measurement_theta_min 2.26
_cell_volume 1451.45(15)
_computing_cell_refinement 'Bruker SAINT'
_computing_data_collection 'Bruker APEX2'
_computing_data_reduction 'Bruker SAINT'
_computing_molecular_graphics 'Bruker SHELXTL'
_computing_publication_material 'Bruker SHELXTL'
_computing_structure_refinement 'SHELXL-2013 (Sheldrick, 2013)'
_computing_structure_solution 'SHELXT-2013 (Sheldrick 2013)'
_diffrn_ambient_temperature 173(2)
_diffrn_measured_fraction_theta_full 0.999
_diffrn_measured_fraction_theta_max 0.999
_diffrn_measurement_device_type 'Bruker APEX-II CCD'
_diffrn_measurement_method '\w scans'
_diffrn_radiation_type MoK\a
_diffrn_radiation_wavelength 0.71073
_diffrn_reflns_av_R_equivalents 0.0168
_diffrn_reflns_av_unetI/netI 0.0106
_diffrn_reflns_Laue_measured_fraction_full 0.999
_diffrn_reflns_Laue_measured_fraction_max 0.999
_diffrn_reflns_limit_h_max 13
_diffrn_reflns_limit_h_min -13
_diffrn_reflns_limit_k_max 14
_diffrn_reflns_limit_k_min -14
_diffrn_reflns_limit_l_max 15
_diffrn_reflns_limit_l_min -15
_diffrn_reflns_number 30449
_diffrn_reflns_point_group_measured_fraction_full 0.999
_diffrn_reflns_point_group_measured_fraction_max 0.999
_diffrn_reflns_theta_full 25.242
_diffrn_reflns_theta_max 26.395
_diffrn_reflns_theta_min 1.628
_exptl_absorpt_coefficient_mu 4.911
_exptl_absorpt_correction_T_max 0.4311
_exptl_absorpt_correction_T_min 0.2513
_exptl_absorpt_correction_type numerical
_exptl_absorpt_process_details 'SADABS (Sheldrick, 2008)'
_exptl_crystal_colour orange
_exptl_crystal_density_diffrn 1.798
_exptl_crystal_description block
_exptl_crystal_F_000 758
_exptl_crystal_size_max 0.452
_exptl_crystal_size_mid 0.328
_exptl_crystal_size_min 0.282
_refine_diff_density_max 1.019
_refine_diff_density_min -0.738
_refine_diff_density_rms 0.078
_refine_ls_extinction_method none
_refine_ls_goodness_of_fit_ref 1.052
_refine_ls_hydrogen_treatment mixed
_refine_ls_matrix_type full
_refine_ls_number_parameters 335
_refine_ls_number_reflns 5932
_refine_ls_number_restraints 4
_refine_ls_restrained_S_all 1.052
_refine_ls_R_factor_all 0.0169
_refine_ls_R_factor_gt 0.0167
_refine_ls_shift/su_max 0.001
_refine_ls_shift/su_mean 0.000
_refine_ls_structure_factor_coef Fsqd
_refine_ls_weighting_details 'w=1/[\s^2^(Fo^2^)+(0.0208P)^2^+1.4870P] where P=(Fo^2^+2Fc^2^)/3'
_refine_ls_weighting_scheme calc
_refine_ls_wR_factor_gt 0.0423
_refine_ls_wR_factor_ref 0.0425
_reflns_Friedel_coverage 0.000
_reflns_number_gt 5850
_reflns_number_total 5932
_reflns_threshold_expression 'I > 2\s(I)'
_cod_data_source_file ic501265k_si_002.cif
_cod_data_source_block riv1435
_cod_depositor_comments 'Adding full bibliography for 4340585--4340595.cif.'
_cod_original_formula_sum 'C28 H28 O5.50 P Sn W'
_cod_database_code 4340594
_shelx_space_group_comment
; 
The symmetry employed for this shelxl refinement is uniquely defined 
by the following loop, which should always be used as a source of 
symmetry information in preference to the above space-group names. 
They are only intended as comments. 
;
_shelx_estimated_absorpt_t_min 0.215
_shelx_estimated_absorpt_t_max 0.338
_shelxl_version_number 2013-4

loop_
_space_group_symop_operation_xyz
'x, y, z'
'-x, -y, -z'

loop_
_atom_site_label
_atom_site_type_symbol
_atom_site_fract_x
_atom_site_fract_y
_atom_site_fract_z
_atom_site_U_iso_or_equiv
_atom_site_adp_type
_atom_site_occupancy
_atom_site_site_symmetry_order
_atom_site_calc_flag
_atom_site_refinement_flags_posn
_atom_site_refinement_flags_adp
_atom_site_refinement_flags_occupancy
_atom_site_disorder_assembly
_atom_site_disorder_group
W W 0.24167(2) 0.12927(2) 0.35284(2) 0.03074(4) Uani 1 1 d . . . . .
Sn Sn 0.21641(2) 0.34723(2) 0.21068(2) 0.03045(4) Uani 1 1 d . . . . .
H1 H 0.123(4) 0.392(4) 0.089(3) 0.075(12) Uiso 1 1 d . . . . .
H2 H 0.365(3) 0.355(3) 0.170(3) 0.059(10) Uiso 1 1 d . . . . .
P P 0.17728(6) 0.64375(5) 0.21344(4) 0.02404(11) Uani 1 1 d . . . . .
O1 O 0.2908(3) -0.13127(19) 0.49964(18) 0.0611(6) Uani 1 1 d . . . . .
O2 O -0.0751(2) 0.2630(2) 0.39020(17) 0.0514(5) Uani 1 1 d . . . . .
O3 O 0.2924(3) 0.2285(3) 0.5551(2) 0.0838(9) Uani 1 1 d . . . . .
O4 O 0.5554(3) 0.0391(3) 0.3047(3) 0.1048(12) Uani 1 1 d . . . . .
O5 O 0.1731(3) 0.0460(2) 0.14658(18) 0.0578(6) Uani 1 1 d . . . . .
C1 C 0.2725(3) -0.0351(3) 0.4456(2) 0.0423(6) Uani 1 1 d . . . . .
C2 C 0.0394(3) 0.2127(2) 0.37596(19) 0.0343(5) Uani 1 1 d . . . . .
C3 C 0.2772(3) 0.1922(3) 0.4810(3) 0.0509(8) Uani 1 1 d . . . . .
C4 C 0.4436(3) 0.0681(3) 0.3232(3) 0.0603(9) Uani 1 1 d . . . . .
C5 C 0.1982(3) 0.0750(2) 0.2206(2) 0.0386(6) Uani 1 1 d . . . . .
C6 C 0.1052(2) 0.5339(2) 0.26444(18) 0.0298(5) Uani 1 1 d . . . . .
C7 C -0.0471(3) 0.5871(3) 0.2223(2) 0.0428(6) Uani 1 1 d . . . . .
H7A H -0.0999 0.6681 0.2436 0.051 Uiso 1 1 calc R U . . .
H7B H -0.0846 0.5270 0.2523 0.051 Uiso 1 1 calc R U . . .
H7C H -0.0536 0.5999 0.1441 0.051 Uiso 1 1 calc R U . . .
C8 C 0.1088(3) 0.5139(3) 0.3875(2) 0.0412(6) Uani 1 1 d . . . . .
H8A H 0.0600 0.5959 0.4083 0.049 Uiso 1 1 calc R U . . .
H8B H 0.2047 0.4743 0.4177 0.049 Uiso 1 1 calc R U . . .
H8C H 0.0641 0.4589 0.4147 0.049 Uiso 1 1 calc R U . . .
C11 C 0.0605(2) 0.8011(2) 0.22744(19) 0.0287(5) Uani 1 1 d . . . . .
C12 C -0.0292(3) 0.8884(3) 0.1422(2) 0.0397(6) Uani 1 1 d . . . . .
H12 H -0.0229 0.8694 0.0728 0.048 Uiso 1 1 calc R U . . .
C13 C -0.1280(3) 1.0034(3) 0.1593(3) 0.0532(7) Uani 1 1 d . . . . .
H13 H -0.1893 1.0635 0.1014 0.064 Uiso 1 1 calc R U . . .
C14 C -0.1374(3) 1.0310(3) 0.2606(3) 0.0506(7) Uani 1 1 d . . . . .
H14 H -0.2067 1.1090 0.2721 0.061 Uiso 1 1 calc R U . . .
C15 C -0.0474(3) 0.9464(3) 0.3442(2) 0.0433(6) Uani 1 1 d . . . . .
H15 H -0.0529 0.9670 0.4130 0.052 Uiso 1 1 calc R U . . .
C16 C 0.0513(3) 0.8312(2) 0.3288(2) 0.0350(5) Uani 1 1 d . . . . .
H16 H 0.1130 0.7724 0.3870 0.042 Uiso 1 1 calc R U . . .
C21 C 0.3383(2) 0.6050(2) 0.28623(17) 0.0291(5) Uani 1 1 d . . . . .
C22 C 0.4302(3) 0.4814(2) 0.33203(18) 0.0353(5) Uani 1 1 d . . . . .
H22 H 0.4053 0.4138 0.3325 0.042 Uiso 1 1 calc R U . . .
C23 C 0.5589(3) 0.4570(3) 0.3773(2) 0.0426(6) Uani 1 1 d . . . . .
H23 H 0.6212 0.3728 0.4093 0.051 Uiso 1 1 calc R U . . .
C24 C 0.5957(3) 0.5547(3) 0.3755(2) 0.0478(7) Uani 1 1 d . . . . .
H24 H 0.6843 0.5371 0.4050 0.057 Uiso 1 1 calc R U . . .
C25 C 0.5056(3) 0.6774(3) 0.3316(2) 0.0492(7) Uani 1 1 d . . . . .
H25 H 0.5313 0.7444 0.3319 0.059 Uiso 1 1 calc R U . . .
C26 C 0.3771(3) 0.7030(3) 0.2871(2) 0.0392(6) Uani 1 1 d . . . . .
H26 H 0.3147 0.7878 0.2570 0.047 Uiso 1 1 calc R U . . .
C31 C 0.2121(2) 0.6474(2) 0.07451(17) 0.0270(4) Uani 1 1 d . . . . .
C32 C 0.3367(3) 0.6418(3) 0.0428(2) 0.0429(6) Uani 1 1 d . . . . .
H32 H 0.4031 0.6380 0.0936 0.052 Uiso 1 1 calc R U . . .
C33 C 0.3659(3) 0.6418(3) -0.0639(2) 0.0537(8) Uani 1 1 d . . . . .
H33 H 0.4519 0.6383 -0.0855 0.064 Uiso 1 1 calc R U . . .
C34 C 0.2715(3) 0.6468(3) -0.1373(2) 0.0468(7) Uani 1 1 d . . . . .
H34 H 0.2930 0.6446 -0.2094 0.056 Uiso 1 1 calc R U . . .
C35 C 0.1454(3) 0.6549(3) -0.1072(2) 0.0475(7) Uani 1 1 d . . . . .
H35 H 0.0791 0.6603 -0.1588 0.057 Uiso 1 1 calc R U . . .
C36 C 0.1152(3) 0.6552(3) -0.0016(2) 0.0429(6) Uani 1 1 d . . . . .
H36 H 0.0280 0.6608 0.0190 0.051 Uiso 1 1 calc R U . . .
O1S O 0.501(2) 0.0049(12) 0.0087(16) 0.117(2) Uiso 0.5 1 d D . P A -1
C1S C 0.5002(16) -0.1123(12) 0.0009(13) 0.144(5) Uiso 0.5 1 d D . P A -1
H1SA H 0.5104 -0.1269 -0.0731 0.173 Uiso 0.5 1 calc R U P A -1
H1SB H 0.4158 -0.1182 0.0270 0.173 Uiso 0.5 1 calc R U P A -1
C2S C 0.623(2) -0.200(2) 0.0729(19) 0.197(10) Uiso 0.5 1 d D . P A -1
H2SA H 0.6363 -0.2871 0.0771 0.236 Uiso 0.5 1 calc R U P A -1
H2SB H 0.6114 -0.1798 0.1443 0.236 Uiso 0.5 1 calc R U P A -1
H2SC H 0.7045 -0.1906 0.0449 0.236 Uiso 0.5 1 calc R U P A -1
C3S C 0.3968(15) 0.1038(10) -0.0647(13) 0.145(5) Uiso 0.5 1 d D . P A -1
H3SA H 0.3062 0.1057 -0.0473 0.174 Uiso 0.5 1 calc R U P A -1
H3SB H 0.4131 0.0868 -0.1378 0.174 Uiso 0.5 1 calc R U P A -1
C4S C 0.3938(12) 0.2298(9) -0.0625(9) 0.081(3) Uiso 0.5 1 d D . P A -1
H4SA H 0.3188 0.2958 -0.1126 0.097 Uiso 0.5 1 calc R U P A -1
H4SB H 0.4817 0.2297 -0.0833 0.097 Uiso 0.5 1 calc R U P A -1
H4SC H 0.3788 0.2465 0.0099 0.097 Uiso 0.5 1 calc R U P A -1

loop_
_atom_site_aniso_label
_atom_site_aniso_U_11
_atom_site_aniso_U_22
_atom_site_aniso_U_33
_atom_site_aniso_U_23
_atom_site_aniso_U_13
_atom_site_aniso_U_12
W 0.03191(6) 0.02691(5) 0.03387(6) -0.00202(4) 0.00050(4) -0.01478(4)
Sn 0.03809(9) 0.02984(8) 0.02997(8) -0.00714(6) 0.00709(6) -0.02047(7)
P 0.0282(3) 0.0251(3) 0.0212(2) -0.0049(2) 0.0024(2) -0.0137(2)
O1 0.0918(18) 0.0293(10) 0.0518(13) -0.0014(9) 0.0161(12) -0.0195(11)
O2 0.0390(11) 0.0618(13) 0.0469(11) -0.0085(10) 0.0098(9) -0.0166(10)
O3 0.123(2) 0.0654(16) 0.0674(16) -0.0071(13) -0.0423(16) -0.0464(17)
O4 0.0363(14) 0.118(3) 0.121(3) 0.022(2) 0.0077(15) -0.0151(15)
O5 0.0770(16) 0.0615(14) 0.0509(13) -0.0253(11) 0.0120(11) -0.0393(13)
C1 0.0516(16) 0.0319(13) 0.0406(14) -0.0068(11) 0.0084(12) -0.0156(12)
C2 0.0418(14) 0.0357(13) 0.0275(11) -0.0031(10) 0.0018(10) -0.0199(11)
C3 0.0626(19) 0.0394(15) 0.0514(17) 0.0035(13) -0.0221(14) -0.0274(14)
C4 0.0391(17) 0.059(2) 0.067(2) 0.0101(16) -0.0018(14) -0.0144(15)
C5 0.0458(15) 0.0323(13) 0.0416(14) -0.0078(11) 0.0096(11) -0.0206(11)
C6 0.0364(12) 0.0300(11) 0.0288(11) -0.0072(9) 0.0095(9) -0.0193(10)
C7 0.0352(13) 0.0447(15) 0.0555(17) -0.0108(13) 0.0111(12) -0.0236(12)
C8 0.0597(17) 0.0386(14) 0.0321(13) -0.0094(11) 0.0185(12) -0.0269(13)
C11 0.0294(11) 0.0261(11) 0.0328(12) -0.0071(9) 0.0052(9) -0.0135(9)
C12 0.0406(14) 0.0362(13) 0.0382(13) -0.0048(11) -0.0017(11) -0.0138(11)
C13 0.0464(16) 0.0360(15) 0.0606(19) -0.0011(13) -0.0039(14) -0.0056(13)
C14 0.0464(16) 0.0327(14) 0.068(2) -0.0147(13) 0.0194(14) -0.0107(12)
C15 0.0540(16) 0.0369(14) 0.0461(15) -0.0176(12) 0.0212(13) -0.0228(13)
C16 0.0422(13) 0.0328(12) 0.0329(12) -0.0093(10) 0.0090(10) -0.0178(11)
C21 0.0308(11) 0.0353(12) 0.0226(10) -0.0084(9) 0.0020(8) -0.0144(10)
C22 0.0383(13) 0.0391(13) 0.0246(11) -0.0079(10) 0.0011(9) -0.0125(11)
C23 0.0358(13) 0.0531(16) 0.0264(12) -0.0102(11) -0.0002(10) -0.0065(12)
C24 0.0351(14) 0.078(2) 0.0334(13) -0.0204(14) 0.0002(11) -0.0229(14)
C25 0.0448(16) 0.066(2) 0.0508(17) -0.0230(15) 0.0037(13) -0.0332(15)
C26 0.0365(13) 0.0423(14) 0.0432(14) -0.0140(11) 0.0006(11) -0.0190(11)
C31 0.0342(11) 0.0241(10) 0.0227(10) -0.0037(8) 0.0042(9) -0.0130(9)
C32 0.0330(13) 0.0594(17) 0.0305(13) -0.0033(12) 0.0024(10) -0.0166(12)
C33 0.0372(15) 0.070(2) 0.0400(15) -0.0024(14) 0.0142(12) -0.0134(14)
C34 0.0644(18) 0.0395(14) 0.0256(12) -0.0074(11) 0.0103(12) -0.0118(13)
C35 0.069(2) 0.0591(18) 0.0266(12) -0.0095(12) 0.0030(12) -0.0385(16)
C36 0.0548(16) 0.0629(18) 0.0273(12) -0.0097(12) 0.0051(11) -0.0406(15)

loop_
_atom_type_symbol
_atom_type_description
_atom_type_scat_dispersion_real
_atom_type_scat_dispersion_imag
_atom_type_scat_source
C C 0.0033 0.0016 'International Tables Vol C Tables 4.2.6.8 and 6.1.1.4'
H H 0.0000 0.0000 'International Tables Vol C Tables 4.2.6.8 and 6.1.1.4'
O O 0.0106 0.0060 'International Tables Vol C Tables 4.2.6.8 and 6.1.1.4'
P P 0.1023 0.0942 'International Tables Vol C Tables 4.2.6.8 and 6.1.1.4'
Sn Sn -0.6537 1.4246 'International Tables Vol C Tables 4.2.6.8 and 6.1.1.4'
W W -0.8490 6.8722 'International Tables Vol C Tables 4.2.6.8 and 6.1.1.4'

loop_
_geom_angle_atom_site_label_1
_geom_angle_atom_site_label_2
_geom_angle_atom_site_label_3
_geom_angle
C1 W C2 94.00(11)
C1 W C3 90.58(12)
C2 W C3 87.44(12)
C1 W C4 92.98(13)
C2 W C4 172.63(12)
C3 W C4 90.15(15)
C1 W C5 91.75(11)
C2 W C5 90.63(10)
C3 W C5 177.08(11)
C4 W C5 91.49(14)
C1 W Sn 174.66(8)
C2 W Sn 90.38(7)
C3 W Sn 92.66(8)
C4 W Sn 82.77(10)
C5 W Sn 85.15(7)
C6 Sn W 117.03(6)
C6 Sn H1 97.0(13)
W Sn H1 119.9(13)
C6 Sn H2 101.9(11)
W Sn H2 117.2(11)
H1 Sn H2 100.3(17)
C11 P C31 108.56(11)
C11 P C21 106.87(11)
C31 P C21 106.45(11)
C11 P C6 109.83(11)
C31 P C6 112.85(10)
C21 P C6 112.01(11)
O1 C1 W 179.8(3)
O2 C2 W 177.9(2)
O3 C3 W 177.3(3)
O4 C4 W 177.1(3)
O5 C5 W 179.3(3)
C8 C6 C7 107.0(2)
C8 C6 P 109.55(17)
C7 C6 P 110.92(17)
C8 C6 Sn 111.33(16)
C7 C6 Sn 106.30(16)
P C6 Sn 111.61(11)
C12 C11 C16 119.6(2)
C12 C11 P 121.37(19)
C16 C11 P 118.76(18)
C13 C12 C11 119.5(3)
C14 C13 C12 120.2(3)
C15 C14 C13 120.5(3)
C14 C15 C16 120.1(3)
C15 C16 C11 120.1(3)
C22 C21 C26 118.9(2)
C22 C21 P 122.99(19)
C26 C21 P 117.78(19)
C21 C22 C23 119.9(3)
C24 C23 C22 120.1(3)
C25 C24 C23 120.7(3)
C24 C25 C26 119.8(3)
C25 C26 C21 120.6(3)
C32 C31 C36 119.0(2)
C32 C31 P 119.67(18)
C36 C31 P 121.31(18)
C31 C32 C33 120.1(3)
C34 C33 C32 120.4(3)
C33 C34 C35 120.1(2)
C34 C35 C36 120.0(3)
C35 C36 C31 120.3(3)
C3S O1S C1S 109.1(11)
O1S C1S C2S 99.6(15)
O1S C3S C4S 112.0(11)

loop_
_geom_bond_atom_site_label_1
_geom_bond_atom_site_label_2
_geom_bond_distance
W C1 1.982(3)
W C2 2.019(3)
W C3 2.026(3)
W C4 2.035(3)
W C5 2.043(3)
W Sn 2.7833(2)
Sn C6 2.269(2)
Sn H1 1.73(4)
Sn H2 1.71(3)
P C11 1.802(2)
P C31 1.807(2)
P C21 1.807(2)
P C6 1.808(2)
O1 C1 1.158(3)
O2 C2 1.149(3)
O3 C3 1.152(4)
O4 C4 1.138(4)
O5 C5 1.137(3)
C6 C8 1.543(3)
C6 C7 1.544(4)
C11 C12 1.393(3)
C11 C16 1.399(3)
C12 C13 1.388(4)
C13 C14 1.386(5)
C14 C15 1.371(4)
C15 C16 1.383(4)
C21 C22 1.392(3)
C21 C26 1.399(4)
C22 C23 1.394(4)
C23 C24 1.376(4)
C24 C25 1.374(5)
C25 C26 1.385(4)
C31 C32 1.375(3)
C31 C36 1.395(3)
C32 C33 1.395(4)
C33 C34 1.363(5)
C34 C35 1.375(4)
C35 C36 1.385(4)
O1S C3S 1.416(10)
O1S C1S 1.421(10)
C1S C2S 1.476(10)
C3S C4S 1.493(9)

loop_
_geom_torsion_atom_site_label_1
_geom_torsion_atom_site_label_2
_geom_torsion_atom_site_label_3
_geom_torsion_atom_site_label_4
_geom_torsion
C2 W Sn C6 48.43(10)
C3 W Sn C6 -39.02(12)
C4 W Sn C6 -128.84(14)
C5 W Sn C6 139.04(10)
C11 P C6 C8 -71.3(2)
C31 P C6 C8 167.41(17)
C21 P C6 C8 47.3(2)
C11 P C6 C7 46.6(2)
C31 P C6 C7 -74.7(2)
C21 P C6 C7 165.19(17)
C11 P C6 Sn 164.92(11)
C31 P C6 Sn 43.64(15)
C21 P C6 Sn -76.48(13)
W Sn C6 C8 23.22(19)
W Sn C6 C7 -92.96(15)
W Sn C6 P 145.98(8)
C31 P C11 C12 25.7(2)
C21 P C11 C12 140.2(2)
C6 P C11 C12 -98.1(2)
C31 P C11 C16 -160.51(19)
C21 P C11 C16 -46.0(2)
C6 P C11 C16 75.7(2)
C16 C11 C12 C13 -0.9(4)
P C11 C12 C13 172.8(2)
C11 C12 C13 C14 -0.2(5)
C12 C13 C14 C15 1.6(5)
C13 C14 C15 C16 -1.8(5)
C14 C15 C16 C11 0.6(4)
C12 C11 C16 C15 0.7(4)
P C11 C16 C15 -173.2(2)
C11 P C21 C22 152.0(2)
C31 P C21 C22 -92.1(2)
C6 P C21 C22 31.6(2)
C11 P C21 C26 -34.4(2)
C31 P C21 C26 81.5(2)
C6 P C21 C26 -154.71(19)
C26 C21 C22 C23 -0.3(4)
P C21 C22 C23 173.24(19)
C21 C22 C23 C24 -0.8(4)
C22 C23 C24 C25 1.5(4)
C23 C24 C25 C26 -1.0(4)
C24 C25 C26 C21 -0.1(4)
C22 C21 C26 C25 0.8(4)
P C21 C26 C25 -173.1(2)
C11 P C31 C32 105.0(2)
C21 P C31 C32 -9.8(2)
C6 P C31 C32 -133.0(2)
C11 P C31 C36 -75.3(2)
C21 P C31 C36 169.9(2)
C6 P C31 C36 46.7(2)
C36 C31 C32 C33 -1.1(4)
P C31 C32 C33 178.6(2)
C31 C32 C33 C34 -0.3(5)
C32 C33 C34 C35 1.6(5)
C33 C34 C35 C36 -1.4(5)
C34 C35 C36 C31 0.0(5)
C32 C31 C36 C35 1.2(4)
P C31 C36 C35 -178.5(2)
C3S O1S C1S C2S 174(2)
C1S O1S C3S C4S -178.7(14)
